data_2221738
loop_
_publ_author_name
'Gao, J. Y.'
'Liu, Z.'
'Wang, Y.'

_publ_section_title
;<i>mer</i>-(3,5-Dichloro-2-oxidobenzaldehyde
 thiosemicarbazonato-\k^3^<i>S</i>,<i>N</i>^1^,<i>O</i>)(methanol-\k<i>O</i>)(1,10-phenanthroline-\k^2^<i>N</i>,<i>N</i>')nickel(II)
;
_journal_coeditor_code IM2109
_journal_issue 5
_journal_name_full 'Acta Crystallographica Section E'
_journal_page_first m523
_journal_page_last m524
_journal_paper_doi 10.1107/S1600536809013208
_journal_volume 65
_journal_year 2009
_chemical_formula_iupac '[Ni (C8 H5 Cl2 N3 O S) (C12 H8 N2) (C H4 O)]'
_chemical_formula_sum 'C21 H17 Cl2 N5 Ni O2 S'
_chemical_formula_weight 533.07
_chemical_name_systematic
;
<i>mer</i>-(3,5-Dichloro-2-oxidobenzaldehyde
thiosemicarbazonato-\k^3^<i>S</i>,<i>N</i>^1^,<i>O</i>)(methanol-
\k<i>O</i>)(1,10-phenanthroline-\k^2^<i>N</i>,<i>N</i>')nickel(II)
;
_space_group_IT_number 14
_symmetry_cell_setting monoclinic
_symmetry_space_group_name_Hall '-P 2yn'
_symmetry_space_group_name_H-M 'P 1 21/n 1'
_atom_sites_solution_hydrogens geom
_atom_sites_solution_primary direct
_atom_sites_solution_secondary difmap
_audit_creation_method SHELXL-97
_cell_angle_alpha 90.00
_cell_angle_beta 105.9180(10)
_cell_angle_gamma 90.00
_cell_formula_units_Z 4
_cell_length_a 12.0580(10)
_cell_length_b 12.9460(10)
_cell_length_c 14.973(2)
_cell_measurement_reflns_used 3309
_cell_measurement_temperature 298(2)
_cell_measurement_theta_max 25.344
_cell_measurement_theta_min 3.558
_cell_volume 2247.7(4)
_computing_cell_refinement 'SAINT (Bruker, 2001)'
_computing_data_collection 'SMART (Bruker, 2001)'
_computing_data_reduction 'SAINT (Bruker, 2001)'
_computing_molecular_graphics 'SHELXTL (Sheldrick, 2008)'
_computing_publication_material 'SHELXTL (Sheldrick, 2008)'
_computing_structure_refinement 'SHELXL97 (Sheldrick, 2008)'
_computing_structure_solution 'SHELXS97 (Sheldrick, 2008)'
_diffrn_ambient_temperature 298(2)
_diffrn_measured_fraction_theta_full 0.996
_diffrn_measured_fraction_theta_max 0.996
_diffrn_measurement_device_type 'Bruker SMART CCD area-detector'
_diffrn_measurement_method '\f and \w'
_diffrn_radiation_monochromator graphite
_diffrn_radiation_source 'fine-focus sealed tube'
_diffrn_radiation_type MoK\a
_diffrn_radiation_wavelength 0.71073
_diffrn_reflns_av_R_equivalents 0.0401
_diffrn_reflns_av_sigmaI/netI 0.0474
_diffrn_reflns_limit_h_max 14
_diffrn_reflns_limit_h_min -13
_diffrn_reflns_limit_k_max 14
_diffrn_reflns_limit_k_min -15
_diffrn_reflns_limit_l_max 17
_diffrn_reflns_limit_l_min -17
_diffrn_reflns_number 10910
_diffrn_reflns_theta_full 25.01
_diffrn_reflns_theta_max 25.01
_diffrn_reflns_theta_min 2.12
_exptl_absorpt_coefficient_mu 1.223
_exptl_absorpt_correction_T_max 0.8572
_exptl_absorpt_correction_T_min 0.7104
_exptl_absorpt_correction_type multi-scan
_exptl_absorpt_process_details '(SADABS; Sheldrick, 1996)'
_exptl_crystal_colour red
_exptl_crystal_density_diffrn 1.575
_exptl_crystal_density_method 'not measured'
_exptl_crystal_description block
_exptl_crystal_F_000 1088
_exptl_crystal_size_max 0.30
_exptl_crystal_size_mid 0.28
_exptl_crystal_size_min 0.13
_refine_diff_density_max 0.635
_refine_diff_density_min -0.371
_refine_ls_extinction_method none
_refine_ls_goodness_of_fit_ref 1.062
_refine_ls_hydrogen_treatment constr
_refine_ls_matrix_type full
_refine_ls_number_parameters 289
_refine_ls_number_reflns 3951
_refine_ls_number_restraints 0
_refine_ls_restrained_S_all 1.062
_refine_ls_R_factor_all 0.0740
_refine_ls_R_factor_gt 0.0403
_refine_ls_shift/su_max 0.001
_refine_ls_shift/su_mean 0.000
_refine_ls_structure_factor_coef Fsqd
_refine_ls_weighting_details 'calc w=1/[\s^2^(Fo^2^)+(0.0487P)^2^+1.8417P] where P=(Fo^2^+2Fc^2^)/3'
_refine_ls_weighting_scheme calc
_refine_ls_wR_factor_gt 0.0956
_refine_ls_wR_factor_ref 0.1185
_reflns_number_gt 2708
_reflns_number_total 3951
_reflns_threshold_expression I>2\s(I)
_cod_data_source_file im2109.cif
_cod_data_source_block I
_cod_depositor_comments
;
The following automatic conversions were performed:
'_symmetry_cell_setting' value 'Monoclinic' changed to 'monoclinic'
according to '/home/saulius/struct/CIF-dictionaries/cif_core.dic'
dictionary named 'cif_core.dic' version 2.4.1 from 2010-06-29.

Automatic conversion script
Id: cif_fix_enum 1527 2010-12-29 10:47:43Z saulius 

The following automatic conversions were performed:

'_symmetry_cell_setting' value 'Monoclinic' changed to 'monoclinic'
according to /home/saulius/struct/CIF-dictionaries/cif_core.dic
dictionary named 'cif_core.dic' version 2.4.1 from 2010-06-29.

Automatic conversion script
Id: cif_fix_values 1715 2011-07-08 13:25:40Z adriana 
;
_cod_original_cell_volume 2247.6(4)
_cod_original_sg_symbol_H-M 'P 21/n'
_cod_database_code 2221738
_cod_database_fobs_code 2221738

loop_
_symmetry_equiv_pos_as_xyz
'x, y, z'
'-x+1/2, y+1/2, -z+1/2'
'-x, -y, -z'
'x-1/2, -y-1/2, z-1/2'

loop_
_atom_site_type_symbol
_atom_site_label
_atom_site_fract_x
_atom_site_fract_y
_atom_site_fract_z
_atom_site_U_iso_or_equiv
_atom_site_adp_type
_atom_site_calc_flag
_atom_site_refinement_flags
_atom_site_occupancy
_atom_site_disorder_assembly
_atom_site_disorder_group
Ni Ni1 0.79152(4) 0.87614(4) 0.19294(3) 0.03473(17) Uani d . 1 . .
S S1 0.73435(9) 1.01246(8) 0.27489(7) 0.0455(3) Uani d . 1 . .
Cl Cl1 0.88829(11) 0.63336(11) -0.01564(9) 0.0725(4) Uani d . 1 . .
Cl Cl2 1.32931(13) 0.62176(14) 0.18947(12) 0.0989(6) Uani d . 1 . .
N N1 0.9387(3) 0.8831(2) 0.2981(2) 0.0352(7) Uani d . 1 . .
N N2 0.9476(3) 0.9456(3) 0.3753(2) 0.0431(8) Uani d . 1 . .
N N3 0.8598(3) 1.0689(3) 0.4404(2) 0.0646(12) Uani d . 1 . .
H H3A 0.9190 1.0694 0.4881 0.077 Uiso calc R 1 . .
H H3B 0.8024 1.1090 0.4385 0.077 Uiso calc R 1 . .
N N4 0.6453(3) 0.8694(2) 0.0803(2) 0.0362(7) Uani d . 1 . .
N N5 0.8398(3) 0.9774(2) 0.1016(2) 0.0400(8) Uani d . 1 . .
O O1 0.8512(2) 0.7563(2) 0.13516(18) 0.0420(7) Uani d . 1 . .
O O2 0.7231(3) 0.7590(2) 0.2641(2) 0.0538(8) Uani d . 1 . .
H H2 0.7287 0.6980 0.2512 0.081 Uiso d R 1 . .
C C1 1.0316(3) 0.8325(3) 0.3000(3) 0.0394(10) Uani d . 1 . .
H H1 1.0940 0.8421 0.3519 0.047 Uiso calc R 1 . .
C C2 1.0484(3) 0.7622(3) 0.2296(3) 0.0382(9) Uani d . 1 . .
C C3 0.9579(3) 0.7308(3) 0.1505(3) 0.0378(9) Uani d . 1 . .
C C4 0.9926(4) 0.6668(3) 0.0864(3) 0.0483(11) Uani d . 1 . .
C C5 1.1037(4) 0.6326(4) 0.0978(3) 0.0584(12) Uani d . 1 . .
H H5 1.1217 0.5898 0.0539 0.070 Uiso calc R 1 . .
C C6 1.1881(4) 0.6634(4) 0.1761(3) 0.0579(12) Uani d . 1 . .
C C7 1.1614(4) 0.7264(3) 0.2404(3) 0.0503(11) Uani d . 1 . .
H H7 1.2194 0.7461 0.2926 0.060 Uiso calc R 1 . .
C C8 0.8571(3) 1.0056(3) 0.3689(3) 0.0418(10) Uani d . 1 . .
C C9 0.5507(4) 0.8126(3) 0.0704(3) 0.0480(11) Uani d . 1 . .
H H9 0.5425 0.7747 0.1209 0.058 Uiso calc R 1 . .
C C10 0.4635(4) 0.8078(4) -0.0128(3) 0.0587(13) Uani d . 1 . .
H H10 0.3990 0.7665 -0.0175 0.070 Uiso calc R 1 . .
C C11 0.4735(4) 0.8640(3) -0.0866(3) 0.0560(13) Uani d . 1 . .
H H11 0.4154 0.8615 -0.1423 0.067 Uiso calc R 1 . .
C C12 0.5710(4) 0.9260(3) -0.0794(3) 0.0460(11) Uani d . 1 . .
C C13 0.6555(3) 0.9246(3) 0.0063(3) 0.0371(9) Uani d . 1 . .
C C14 0.7589(3) 0.9836(3) 0.0181(3) 0.0385(9) Uani d . 1 . .
C C15 0.7722(4) 1.0463(3) -0.0550(3) 0.0501(11) Uani d . 1 . .
C C16 0.8737(5) 1.1054(4) -0.0371(3) 0.0611(13) Uani d . 1 . .
H H16 0.8860 1.1489 -0.0829 0.073 Uiso calc R 1 . .
C C17 0.9543(4) 1.0995(4) 0.0467(4) 0.0631(14) Uani d . 1 . .
H H17 1.0213 1.1387 0.0588 0.076 Uiso calc R 1 . .
C C18 0.9340(4) 1.0331(4) 0.1140(3) 0.0532(12) Uani d . 1 . .
H H18 0.9900 1.0281 0.1706 0.064 Uiso calc R 1 . .
C C19 0.5891(4) 0.9883(4) -0.1528(3) 0.0591(13) Uani d . 1 . .
H H19 0.5339 0.9884 -0.2101 0.071 Uiso calc R 1 . .
C C20 0.6836(5) 1.0465(4) -0.1410(3) 0.0614(13) Uani d . 1 . .
H H20 0.6918 1.0879 -0.1896 0.074 Uiso calc R 1 . .
C C21 0.6611(6) 0.7670(5) 0.3301(5) 0.108(2) Uani d . 1 . .
H H21A 0.7122 0.7870 0.3888 0.162 Uiso calc R 1 . .
H H21B 0.6267 0.7015 0.3365 0.162 Uiso calc R 1 . .
H H21C 0.6017 0.8181 0.3105 0.162 Uiso calc R 1 . .

loop_
_atom_site_aniso_label
_atom_site_aniso_U_11
_atom_site_aniso_U_22
_atom_site_aniso_U_33
_atom_site_aniso_U_12
_atom_site_aniso_U_13
_atom_site_aniso_U_23
Ni1 0.0340(3) 0.0319(3) 0.0326(3) 0.0002(2) -0.0005(2) -0.0013(2)
S1 0.0426(6) 0.0409(6) 0.0424(6) 0.0096(5) -0.0065(5) -0.0087(5)
Cl1 0.0662(8) 0.0739(9) 0.0733(9) -0.0054(7) 0.0119(6) -0.0356(7)
Cl2 0.0624(9) 0.1247(14) 0.1059(12) 0.0483(9) 0.0165(8) -0.0035(10)
N1 0.0361(18) 0.0347(18) 0.0302(16) 0.0029(15) 0.0015(13) 0.0019(14)
N2 0.043(2) 0.044(2) 0.0340(18) 0.0084(16) -0.0028(15) -0.0093(15)
N3 0.060(2) 0.074(3) 0.047(2) 0.022(2) -0.0076(18) -0.026(2)
N4 0.0354(18) 0.0324(18) 0.0366(18) 0.0010(15) 0.0028(14) -0.0042(15)
N5 0.0381(18) 0.0372(19) 0.0400(19) -0.0003(15) 0.0025(15) 0.0009(15)
O1 0.0351(16) 0.0375(16) 0.0496(16) -0.0010(12) 0.0051(12) -0.0068(13)
O2 0.071(2) 0.0428(18) 0.0553(19) -0.0042(16) 0.0301(16) 0.0033(15)
C1 0.034(2) 0.045(2) 0.031(2) 0.0009(19) -0.0040(17) 0.0041(18)
C2 0.041(2) 0.033(2) 0.039(2) 0.0036(18) 0.0088(18) 0.0083(17)
C3 0.044(2) 0.027(2) 0.044(2) -0.0016(18) 0.0137(19) 0.0038(17)
C4 0.053(3) 0.035(2) 0.056(3) -0.001(2) 0.012(2) -0.007(2)
C5 0.064(3) 0.047(3) 0.070(3) 0.011(2) 0.028(3) -0.007(2)
C6 0.047(3) 0.058(3) 0.069(3) 0.018(2) 0.016(2) 0.009(3)
C7 0.046(3) 0.051(3) 0.050(3) 0.011(2) 0.006(2) 0.010(2)
C8 0.040(2) 0.041(2) 0.037(2) 0.0004(19) -0.0015(18) -0.0050(18)
C9 0.043(3) 0.042(3) 0.056(3) -0.003(2) 0.008(2) -0.006(2)
C10 0.038(3) 0.054(3) 0.070(3) -0.003(2) -0.009(2) -0.013(3)
C11 0.047(3) 0.050(3) 0.053(3) 0.011(2) -0.017(2) -0.016(2)
C12 0.049(3) 0.045(3) 0.035(2) 0.010(2) -0.0034(19) -0.0093(19)
C13 0.043(2) 0.030(2) 0.034(2) 0.0076(18) 0.0038(18) -0.0036(17)
C14 0.046(2) 0.033(2) 0.035(2) 0.0056(18) 0.0080(18) -0.0007(17)
C15 0.058(3) 0.044(3) 0.049(3) 0.008(2) 0.016(2) 0.007(2)
C16 0.076(4) 0.052(3) 0.063(3) 0.004(3) 0.031(3) 0.018(2)
C17 0.060(3) 0.051(3) 0.077(4) -0.013(2) 0.017(3) 0.009(3)
C18 0.045(3) 0.054(3) 0.054(3) -0.009(2) 0.003(2) 0.002(2)
C19 0.070(3) 0.061(3) 0.036(2) 0.015(3) -0.004(2) -0.002(2)
C20 0.080(4) 0.064(3) 0.037(3) 0.019(3) 0.012(2) 0.012(2)
C21 0.132(6) 0.090(5) 0.108(5) -0.016(4) 0.043(5) 0.021(4)

loop_
_atom_type_symbol
_atom_type_description
_atom_type_scat_dispersion_real
_atom_type_scat_dispersion_imag
_atom_type_scat_source
C C 0.0033 0.0016 'International Tables Vol C Tables 4.2.6.8 and 6.1.1.4'
H H 0.0000 0.0000 'International Tables Vol C Tables 4.2.6.8 and 6.1.1.4'
N N 0.0061 0.0033 'International Tables Vol C Tables 4.2.6.8 and 6.1.1.4'
O O 0.0106 0.0060 'International Tables Vol C Tables 4.2.6.8 and 6.1.1.4'
Ni Ni 0.3393 1.1124 'International Tables Vol C Tables 4.2.6.8 and 6.1.1.4'
S S 0.1246 0.1234 'International Tables Vol C Tables 4.2.6.8 and 6.1.1.4'
Cl Cl 0.1484 0.1585 'International Tables Vol C Tables 4.2.6.8 and 6.1.1.4'

loop_
_geom_angle_atom_site_label_1
_geom_angle_atom_site_label_2
_geom_angle_atom_site_label_3
_geom_angle_site_symmetry_1
_geom_angle_site_symmetry_3
_geom_angle
_geom_angle_publ_flag
O1 Ni1 N1 . . 91.59(11) ?
O1 Ni1 N4 . . 86.69(11) ?
N1 Ni1 N4 . . 177.11(12) ?
O1 Ni1 N5 . . 90.32(12) ?
N1 Ni1 N5 . . 97.97(12) ?
N4 Ni1 N5 . . 79.74(12) ?
O1 Ni1 O2 . . 84.23(11) ?
N1 Ni1 O2 . . 91.15(12) ?
N4 Ni1 O2 . . 90.98(12) ?
N5 Ni1 O2 . . 169.51(12) ?
O1 Ni1 S1 . . 174.34(8) ?
N1 Ni1 S1 . . 83.20(9) ?
N4 Ni1 S1 . . 98.62(9) ?
N5 Ni1 S1 . . 92.58(10) ?
O2 Ni1 S1 . . 93.65(9) ?
C8 S1 Ni1 . . 94.43(14) ?
C1 N1 N2 . . 114.1(3) ?
C1 N1 Ni1 . . 124.4(3) ?
N2 N1 Ni1 . . 121.5(2) ?
C8 N2 N1 . . 114.1(3) ?
C8 N3 H3A . . 120.0 ?
C8 N3 H3B . . 120.0 ?
H3A N3 H3B . . 120.0 ?
C9 N4 C13 . . 118.0(3) ?
C9 N4 Ni1 . . 128.5(3) ?
C13 N4 Ni1 . . 113.3(2) ?
C18 N5 C14 . . 118.1(4) ?
C18 N5 Ni1 . . 129.5(3) ?
C14 N5 Ni1 . . 112.3(3) ?
C3 O1 Ni1 . . 125.6(2) ?
C21 O2 Ni1 . . 130.7(3) ?
C21 O2 H2 . . 109.5 ?
Ni1 O2 H2 . . 119.7 ?
N1 C1 C2 . . 126.6(3) ?
N1 C1 H1 . . 116.7 ?
C2 C1 H1 . . 116.7 ?
C7 C2 C3 . . 119.7(4) ?
C7 C2 C1 . . 116.6(4) ?
C3 C2 C1 . . 123.6(4) ?
O1 C3 C4 . . 119.8(4) ?
O1 C3 C2 . . 124.9(4) ?
C4 C3 C2 . . 115.3(4) ?
C5 C4 C3 . . 124.2(4) ?
C5 C4 Cl1 . . 118.2(3) ?
C3 C4 Cl1 . . 117.5(3) ?
C4 C5 C6 . . 118.5(4) ?
C4 C5 H5 . . 120.7 ?
C6 C5 H5 . . 120.7 ?
C7 C6 C5 . . 120.6(4) ?
C7 C6 Cl2 . . 121.0(4) ?
C5 C6 Cl2 . . 118.4(4) ?
C6 C7 C2 . . 121.6(4) ?
C6 C7 H7 . . 119.2 ?
C2 C7 H7 . . 119.2 ?
N2 C8 N3 . . 117.6(3) ?
N2 C8 S1 . . 126.2(3) ?
N3 C8 S1 . . 116.3(3) ?
N4 C9 C10 . . 122.5(4) ?
N4 C9 H9 . . 118.7 ?
C10 C9 H9 . . 118.7 ?
C11 C10 C9 . . 119.4(4) ?
C11 C10 H10 . . 120.3 ?
C9 C10 H10 . . 120.3 ?
C10 C11 C12 . . 120.2(4) ?
C10 C11 H11 . . 119.9 ?
C12 C11 H11 . . 119.9 ?
C13 C12 C11 . . 116.5(4) ?
C13 C12 C19 . . 119.0(4) ?
C11 C12 C19 . . 124.4(4) ?
N4 C13 C12 . . 123.3(4) ?
N4 C13 C14 . . 116.9(3) ?
C12 C13 C14 . . 119.7(4) ?
N5 C14 C15 . . 122.9(4) ?
N5 C14 C13 . . 117.5(3) ?
C15 C14 C13 . . 119.6(4) ?
C16 C15 C14 . . 116.4(4) ?
C16 C15 C20 . . 124.5(4) ?
C14 C15 C20 . . 119.0(4) ?
C17 C16 C15 . . 120.6(4) ?
C17 C16 H16 . . 119.7 ?
C15 C16 H16 . . 119.7 ?
C16 C17 C18 . . 118.5(4) ?
C16 C17 H17 . . 120.7 ?
C18 C17 H17 . . 120.7 ?
N5 C18 C17 . . 123.4(4) ?
N5 C18 H18 . . 118.3 ?
C17 C18 H18 . . 118.3 ?
C20 C19 C12 . . 121.5(4) ?
C20 C19 H19 . . 119.3 ?
C12 C19 H19 . . 119.3 ?
C19 C20 C15 . . 121.1(4) ?
C19 C20 H20 . . 119.5 ?
C15 C20 H20 . . 119.5 ?
O2 C21 H21A . . 109.5 ?
O2 C21 H21B . . 109.5 ?
H21A C21 H21B . . 109.5 ?
O2 C21 H21C . . 109.5 ?
H21A C21 H21C . . 109.5 ?
H21B C21 H21C . . 109.5 ?

loop_
_geom_bond_atom_site_label_1
_geom_bond_atom_site_label_2
_geom_bond_site_symmetry_2
_geom_bond_distance
_geom_bond_publ_flag
Ni1 O1 . 2.004(3) ?
Ni1 N1 . 2.026(3) ?
Ni1 N4 . 2.081(3) ?
Ni1 N5 . 2.089(3) ?
Ni1 O2 . 2.145(3) ?
Ni1 S1 . 2.3578(11) ?
S1 C8 . 1.743(4) ?
Cl1 C4 . 1.746(4) ?
Cl2 C6 . 1.745(5) ?
N1 C1 . 1.290(5) ?
N1 N2 . 1.391(4) ?
N2 C8 . 1.321(5) ?
N3 C8 . 1.342(5) ?
N3 H3A . 0.8600 ?
N3 H3B . 0.8600 ?
N4 C9 . 1.331(5) ?
N4 C13 . 1.353(5) ?
N5 C18 . 1.314(5) ?
N5 C14 . 1.362(5) ?
O1 C3 . 1.286(4) ?
O2 C21 . 1.398(7) ?
O2 H2 . 0.8200 ?
C1 C2 . 1.448(5) ?
C1 H1 . 0.9300 ?
C2 C7 . 1.407(5) ?
C2 C3 . 1.433(5) ?
C3 C4 . 1.415(6) ?
C4 C5 . 1.376(6) ?
C5 C6 . 1.383(6) ?
C5 H5 . 0.9300 ?
C6 C7 . 1.366(6) ?
C7 H7 . 0.9300 ?
C9 C10 . 1.393(6) ?
C9 H9 . 0.9300 ?
C10 C11 . 1.357(7) ?
C10 H10 . 0.9300 ?
C11 C12 . 1.403(6) ?
C11 H11 . 0.9300 ?
C12 C13 . 1.403(5) ?
C12 C19 . 1.427(6) ?
C13 C14 . 1.430(5) ?
C14 C15 . 1.406(6) ?
C15 C16 . 1.405(6) ?
C15 C20 . 1.430(6) ?
C16 C17 . 1.362(6) ?
C16 H16 . 0.9300 ?
C17 C18 . 1.396(6) ?
C17 H17 . 0.9300 ?
C18 H18 . 0.9300 ?
C19 C20 . 1.338(7) ?
C19 H19 . 0.9300 ?
C20 H20 . 0.9300 ?
C21 H21A . 0.9600 ?
C21 H21B . 0.9600 ?
C21 H21C . 0.9600 ?

loop_
_geom_hbond_atom_site_label_D
_geom_hbond_atom_site_label_H
_geom_hbond_atom_site_label_A
_geom_hbond_site_symmetry_A
_geom_hbond_distance_DH
_geom_hbond_distance_HA
_geom_hbond_distance_DA
_geom_hbond_angle_DHA
O2 H2 S1 2_645 0.820 2.493 3.310(3) 173.9
N3 H3A N2 3_776 0.860 2.237 3.087(4) 169.5
N3 H3B Cl1 2_655 0.860 2.859 3.573(2) 141.5
C11 H11 S1 3_675 0.931 2.810 3.593(5) 142.4

loop_
_geom_torsion_atom_site_label_1
_geom_torsion_atom_site_label_2
_geom_torsion_atom_site_label_3
_geom_torsion_atom_site_label_4
_geom_torsion_site_symmetry_1
_geom_torsion_site_symmetry_2
_geom_torsion_site_symmetry_3
_geom_torsion_site_symmetry_4
_geom_torsion
_geom_torsion_publ_flag
O1 Ni1 S1 C8 . . . . 17.3(9) ?
N1 Ni1 S1 C8 . . . . -5.61(16) ?
N4 Ni1 S1 C8 . . . . 176.66(17) ?
N5 Ni1 S1 C8 . . . . -103.33(16) ?
O2 Ni1 S1 C8 . . . . 85.12(16) ?
O1 Ni1 N1 C1 . . . . 10.5(3) ?
N4 Ni1 N1 C1 . . . . -43(3) ?
N5 Ni1 N1 C1 . . . . -80.1(3) ?
O2 Ni1 N1 C1 . . . . 94.7(3) ?
S1 Ni1 N1 C1 . . . . -171.7(3) ?
O1 Ni1 N1 N2 . . . . -170.2(3) ?
N4 Ni1 N1 N2 . . . . 137(2) ?
N5 Ni1 N1 N2 . . . . 99.2(3) ?
O2 Ni1 N1 N2 . . . . -86.0(3) ?
S1 Ni1 N1 N2 . . . . 7.6(3) ?
C1 N1 N2 C8 . . . . 173.2(3) ?
Ni1 N1 N2 C8 . . . . -6.2(4) ?
O1 Ni1 N4 C9 . . . . 87.0(3) ?
N1 Ni1 N4 C9 . . . . 140(2) ?
N5 Ni1 N4 C9 . . . . 177.9(4) ?
O2 Ni1 N4 C9 . . . . 2.8(3) ?
S1 Ni1 N4 C9 . . . . -91.0(3) ?
O1 Ni1 N4 C13 . . . . -87.1(3) ?
N1 Ni1 N4 C13 . . . . -34(3) ?
N5 Ni1 N4 C13 . . . . 3.8(3) ?
O2 Ni1 N4 C13 . . . . -171.3(3) ?
S1 Ni1 N4 C13 . . . . 94.8(2) ?
O1 Ni1 N5 C18 . . . . -96.3(4) ?
N1 Ni1 N5 C18 . . . . -4.6(4) ?
N4 Ni1 N5 C18 . . . . 177.2(4) ?
O2 Ni1 N5 C18 . . . . -154.8(6) ?
S1 Ni1 N5 C18 . . . . 78.9(4) ?
O1 Ni1 N5 C14 . . . . 83.7(3) ?
N1 Ni1 N5 C14 . . . . 175.4(3) ?
N4 Ni1 N5 C14 . . . . -2.8(3) ?
O2 Ni1 N5 C14 . . . . 25.2(8) ?
S1 Ni1 N5 C14 . . . . -101.1(3) ?
N1 Ni1 O1 C3 . . . . -20.1(3) ?
N4 Ni1 O1 C3 . . . . 157.6(3) ?
N5 Ni1 O1 C3 . . . . 77.9(3) ?
O2 Ni1 O1 C3 . . . . -111.1(3) ?
S1 Ni1 O1 C3 . . . . -42.8(10) ?
O1 Ni1 O2 C21 . . . . 178.3(5) ?
N1 Ni1 O2 C21 . . . . 86.9(5) ?
N4 Ni1 O2 C21 . . . . -95.1(5) ?
N5 Ni1 O2 C21 . . . . -122.7(7) ?
S1 Ni1 O2 C21 . . . . 3.6(5) ?
N2 N1 C1 C2 . . . . -179.7(4) ?
Ni1 N1 C1 C2 . . . . -0.3(6) ?
N1 C1 C2 C7 . . . . 171.7(4) ?
N1 C1 C2 C3 . . . . -6.6(6) ?
Ni1 O1 C3 C4 . . . . -160.4(3) ?
Ni1 O1 C3 C2 . . . . 19.7(5) ?
C7 C2 C3 O1 . . . . 177.8(4) ?
C1 C2 C3 O1 . . . . -3.9(6) ?
C7 C2 C3 C4 . . . . -2.1(5) ?
C1 C2 C3 C4 . . . . 176.2(4) ?
O1 C3 C4 C5 . . . . -177.9(4) ?
C2 C3 C4 C5 . . . . 2.0(6) ?
O1 C3 C4 Cl1 . . . . 4.5(5) ?
C2 C3 C4 Cl1 . . . . -175.6(3) ?
C3 C4 C5 C6 . . . . -1.0(7) ?
Cl1 C4 C5 C6 . . . . 176.6(4) ?
C4 C5 C6 C7 . . . . -0.1(7) ?
C4 C5 C6 Cl2 . . . . -178.9(4) ?
C5 C6 C7 C2 . . . . -0.1(7) ?
Cl2 C6 C7 C2 . . . . 178.7(3) ?
C3 C2 C7 C6 . . . . 1.3(6) ?
C1 C2 C7 C6 . . . . -177.1(4) ?
N1 N2 C8 N3 . . . . -179.3(4) ?
N1 N2 C8 S1 . . . . -0.6(5) ?
Ni1 S1 C8 N2 . . . . 5.3(4) ?
Ni1 S1 C8 N3 . . . . -175.9(3) ?
C13 N4 C9 C10 . . . . 0.4(6) ?
Ni1 N4 C9 C10 . . . . -173.5(3) ?
N4 C9 C10 C11 . . . . -1.0(7) ?
C9 C10 C11 C12 . . . . 0.3(7) ?
C10 C11 C12 C13 . . . . 0.9(6) ?
C10 C11 C12 C19 . . . . -179.6(4) ?
C9 N4 C13 C12 . . . . 0.9(6) ?
Ni1 N4 C13 C12 . . . . 175.7(3) ?
C9 N4 C13 C14 . . . . -179.0(3) ?
Ni1 N4 C13 C14 . . . . -4.1(4) ?
C11 C12 C13 N4 . . . . -1.6(6) ?
C19 C12 C13 N4 . . . . 178.9(4) ?
C11 C12 C13 C14 . . . . 178.3(4) ?
C19 C12 C13 C14 . . . . -1.2(6) ?
C18 N5 C14 C15 . . . . 0.4(6) ?
Ni1 N5 C14 C15 . . . . -179.6(3) ?
C18 N5 C14 C13 . . . . -178.5(4) ?
Ni1 N5 C14 C13 . . . . 1.5(4) ?
N4 C13 C14 N5 . . . . 1.8(5) ?
C12 C13 C14 N5 . . . . -178.1(4) ?
N4 C13 C14 C15 . . . . -177.2(4) ?
C12 C13 C14 C15 . . . . 3.0(6) ?
N5 C14 C15 C16 . . . . -1.5(6) ?
C13 C14 C15 C16 . . . . 177.4(4) ?
N5 C14 C15 C20 . . . . 178.8(4) ?
C13 C14 C15 C20 . . . . -2.3(6) ?
C14 C15 C16 C17 . . . . 1.0(7) ?
C20 C15 C16 C17 . . . . -179.3(5) ?
C15 C16 C17 C18 . . . . 0.3(7) ?
C14 N5 C18 C17 . . . . 1.1(7) ?
Ni1 N5 C18 C17 . . . . -178.9(3) ?
C16 C17 C18 N5 . . . . -1.5(8) ?
C13 C12 C19 C20 . . . . -1.2(7) ?
C11 C12 C19 C20 . . . . 179.3(4) ?
C12 C19 C20 C15 . . . . 1.9(7) ?
C16 C15 C20 C19 . . . . -179.8(5) ?
C14 C15 C20 C19 . . . . -0.1(7) ?
